data_8103324
loop_
_publ_author_name
'Fu-Yu Wang'
'Shu-Fang Lou'
'Shi-Kun Hai'

_publ_section_title
;
 Crystal structure of
 catena-bis(m-dicyanamido)-bis[2-(4-pyridyl)-4,4,5,5-tetramethylimidazoline-1-oxyl-3-oxide-kN)-
 zinc(II) --- 2-(4-pyridyl)-4,4,5,5-tetramethylimidazoline-1-oxyl-3-oxide
 (1:2), Zn(C12H16N3O2)2(C2N3)2 &#x00B7; 2C52H64N18O8
;
_journal_issue 2
_journal_name_full 'Zeitschrift f\"ur Kristallographie - New Crystal Structures'
_journal_page_first 107
_journal_volume 227
_journal_year 2012
_chemical_formula_sum 'C52 H64 N18 O8 Zn'
_chemical_formula_weight 1134.58
_space_group_IT_number 14
_symmetry_cell_setting monoclinic
_symmetry_space_group_name_Hall '-P 2yn'
_symmetry_space_group_name_H-M 'P 1 21/n 1'
_atom_sites_solution_hydrogens geom
_atom_sites_solution_primary direct
_atom_sites_solution_secondary difmap
_audit_creation_method SHELXL-97
_cell_angle_alpha 90.00
_cell_angle_beta 92.9020(10)
_cell_angle_gamma 90.00
_cell_formula_units_Z 2
_cell_length_a 17.8251(17)
_cell_length_b 7.3268(7)
_cell_length_c 21.182(2)
_cell_measurement_reflns_used 3540
_cell_measurement_temperature 294(2)
_cell_measurement_theta_max 23.32
_cell_measurement_theta_min 2.92
_cell_volume 2762.8(5)
_computing_cell_refinement 'Bruker SMART'
_computing_data_collection 'Bruker SMART'
_computing_data_reduction 'Bruker SAINT'
_computing_molecular_graphics 'Bruker SHELXTL'
_computing_publication_material 'Bruker SHELXTL'
_computing_structure_refinement 'SHELXL-97 (Sheldrick, 1997)'
_computing_structure_solution 'SHELXS-97 (Sheldrick, 1990)'
_diffrn_ambient_temperature 294(2)
_diffrn_measured_fraction_theta_full 0.998
_diffrn_measured_fraction_theta_max 0.998
_diffrn_measurement_device_type 'CCD area detector'
_diffrn_measurement_method 'phi and omega scans'
_diffrn_radiation_monochromator graphite
_diffrn_radiation_source 'fine-focus sealed tube'
_diffrn_radiation_type MoK\a
_diffrn_radiation_wavelength 0.71073
_diffrn_reflns_av_R_equivalents 0.0351
_diffrn_reflns_av_sigmaI/netI 0.0370
_diffrn_reflns_limit_h_max 21
_diffrn_reflns_limit_h_min -21
_diffrn_reflns_limit_k_max 8
_diffrn_reflns_limit_k_min -8
_diffrn_reflns_limit_l_max 25
_diffrn_reflns_limit_l_min -25
_diffrn_reflns_number 16631
_diffrn_reflns_theta_full 25.50
_diffrn_reflns_theta_max 25.50
_diffrn_reflns_theta_min 2.92
_exptl_absorpt_coefficient_mu 0.515
_exptl_absorpt_correction_T_max 0.8996
_exptl_absorpt_correction_T_min 0.8526
_exptl_absorpt_correction_type multi-scan
_exptl_absorpt_process_details sadabs
_exptl_crystal_colour colourless
_exptl_crystal_density_diffrn 1.364
_exptl_crystal_density_method 'not measured'
_exptl_crystal_description block
_exptl_crystal_F_000 1192
_exptl_crystal_size_max 0.32
_exptl_crystal_size_mid 0.23
_exptl_crystal_size_min 0.21
_refine_diff_density_max 0.217
_refine_diff_density_min -0.302
_refine_diff_density_rms 0.043
_refine_ls_extinction_method none
_refine_ls_goodness_of_fit_ref 1.019
_refine_ls_hydrogen_treatment constr
_refine_ls_matrix_type full
_refine_ls_number_parameters 366
_refine_ls_number_reflns 5137
_refine_ls_number_restraints 0
_refine_ls_restrained_S_all 1.019
_refine_ls_R_factor_all 0.0584
_refine_ls_R_factor_gt 0.0372
_refine_ls_shift/su_max 0.000
_refine_ls_shift/su_mean 0.000
_refine_ls_structure_factor_coef Fsqd
_refine_ls_weighting_details 'calc w=1/[\s^2^(Fo^2^)+(0.0382P)^2^+0.9037P] where P=(Fo^2^+2Fc^2^)/3'
_refine_ls_weighting_scheme calc
_refine_ls_wR_factor_gt 0.0821
_refine_ls_wR_factor_ref 0.0930
_reflns_number_gt 3782
_reflns_number_total 5137
_reflns_threshold_expression >2sigma(I)
_cod_data_source_file 1267-3661.cff
_cod_data_source_block e
_cod_depositor_comments
;
The following automatic conversions were performed:

'_symmetry_cell_setting' value 'Monoclinic' changed to 'monoclinic'
according to /home/saulius/struct/CIF-dictionaries/cif_core.dic
dictionary named 'cif_core.dic' version 2.4.1 from 2010-06-29.

Automatic conversion script
Id: cif_fix_values 1891 2012-01-12 08:04:46Z andrius 
;
_cod_original_cell_volume 2762.9(5)
_cod_original_sg_symbol_H-M P2(1)/n
_cod_database_code 8103324

loop_
_symmetry_equiv_pos_as_xyz
'x, y, z'
'-x+1/2, y+1/2, -z+1/2'
'-x, -y, -z'
'x-1/2, -y-1/2, z-1/2'

loop_
_atom_site_label
_atom_site_type_symbol
_atom_site_fract_x
_atom_site_fract_y
_atom_site_fract_z
_atom_site_U_iso_or_equiv
_atom_site_adp_type
_atom_site_occupancy
_atom_site_symmetry_multiplicity
_atom_site_calc_flag
_atom_site_refinement_flags
Zn1 Zn 0.5000 0.5000 0.0000 0.03218(12) Uani 1 2 d S
O1 O 0.51022(9) 0.3351(3) 0.33778(7) 0.0554(5) Uani 1 1 d .
O2 O 0.27564(9) 0.5428(3) 0.26973(8) 0.0646(6) Uani 1 1 d .
O3 O 0.66733(10) 0.2211(3) 0.22488(8) 0.0608(5) Uani 1 1 d .
O4 O 0.56962(11) -0.1170(3) 0.38481(10) 0.0856(7) Uani 1 1 d .
N1 N 0.46664(10) 0.4691(2) 0.09608(8) 0.0337(4) Uani 1 1 d .
N2 N 0.44174(10) 0.3845(3) 0.33641(8) 0.0375(5) Uani 1 1 d .
N3 N 0.32948(10) 0.4768(3) 0.30417(8) 0.0402(5) Uani 1 1 d .
N4 N 0.41051(12) -0.0814(3) 0.17053(12) 0.0607(6) Uani 1 1 d .
N5 N 0.65851(10) 0.1465(3) 0.27857(8) 0.0366(4) Uani 1 1 d .
N6 N 0.61188(11) -0.0119(3) 0.35427(9) 0.0453(5) Uani 1 1 d .
N7 N 0.41667(11) 0.7078(3) -0.01567(9) 0.0447(5) Uani 1 1 d .
N8 N 0.35352(11) 1.0008(3) -0.03297(12) 0.0556(6) Uani 1 1 d .
N9 N 0.41780(11) 1.2947(3) -0.02907(9) 0.0423(5) Uani 1 1 d .
C1 C 0.51644(13) 0.4762(3) 0.14509(10) 0.0383(5) Uani 1 1 d .
H1 H 0.5669 0.4905 0.1369 0.046 Uiso 1 1 calc R
C2 C 0.49758(13) 0.4638(3) 0.20712(10) 0.0392(6) Uani 1 1 d .
H2 H 0.5345 0.4705 0.2397 0.047 Uiso 1 1 calc R
C3 C 0.42255(12) 0.4410(3) 0.22061(10) 0.0328(5) Uani 1 1 d .
C4 C 0.37050(13) 0.4293(3) 0.16953(10) 0.0403(6) Uani 1 1 d .
H4 H 0.3199 0.4111 0.1761 0.048 Uiso 1 1 calc R
C5 C 0.39480(13) 0.4451(3) 0.10932(10) 0.0402(6) Uani 1 1 d .
H5 H 0.3592 0.4387 0.0758 0.048 Uiso 1 1 calc R
C6 C 0.39865(12) 0.4327(3) 0.28534(10) 0.0350(5) Uani 1 1 d .
C7 C 0.32031(13) 0.4269(4) 0.37210(10) 0.0434(6) Uani 1 1 d .
C8 C 0.40279(13) 0.4162(4) 0.39655(10) 0.0447(6) Uani 1 1 d .
C9 C 0.28013(16) 0.2420(4) 0.37065(13) 0.0714(9) Uani 1 1 d .
H9A H 0.2351 0.2500 0.3440 0.107 Uiso 1 1 calc R
H9B H 0.2675 0.2093 0.4127 0.107 Uiso 1 1 calc R
H9C H 0.3126 0.1507 0.3544 0.107 Uiso 1 1 calc R
C10 C 0.27146(16) 0.5665(5) 0.40300(13) 0.0737(9) Uani 1 1 d .
H10A H 0.2925 0.6860 0.3981 0.110 Uiso 1 1 calc R
H10B H 0.2692 0.5390 0.4472 0.110 Uiso 1 1 calc R
H10C H 0.2218 0.5631 0.3833 0.110 Uiso 1 1 calc R
C11 C 0.42274(16) 0.2659(5) 0.44324(12) 0.0726(9) Uani 1 1 d .
H11A H 0.4066 0.1506 0.4258 0.109 Uiso 1 1 calc R
H11B H 0.3982 0.2877 0.4818 0.109 Uiso 1 1 calc R
H11C H 0.4761 0.2638 0.4518 0.109 Uiso 1 1 calc R
C12 C 0.43361(17) 0.5994(5) 0.42181(14) 0.0754(10) Uani 1 1 d .
H12A H 0.4875 0.5948 0.4251 0.113 Uiso 1 1 calc R
H12B H 0.4149 0.6225 0.4627 0.113 Uiso 1 1 calc R
H12C H 0.4178 0.6955 0.3934 0.113 Uiso 1 1 calc R
C13 C 0.47674(15) -0.0408(4) 0.14830(13) 0.0579(7) Uani 1 1 d .
H13 H 0.4803 -0.0365 0.1047 0.070 Uiso 1 1 calc R
C14 C 0.54102(14) -0.0043(3) 0.18570(11) 0.0474(6) Uani 1 1 d .
H14 H 0.5860 0.0235 0.1674 0.057 Uiso 1 1 calc R
C15 C 0.53718(12) -0.0099(3) 0.25079(11) 0.0380(5) Uani 1 1 d .
C16 C 0.46842(13) -0.0542(4) 0.27456(13) 0.0491(6) Uani 1 1 d .
H16 H 0.4633 -0.0616 0.3180 0.059 Uiso 1 1 calc R
C17 C 0.40788(15) -0.0871(4) 0.23325(15) 0.0607(8) Uani 1 1 d .
H17 H 0.3622 -0.1151 0.2502 0.073 Uiso 1 1 calc R
C18 C 0.60127(12) 0.0373(3) 0.29321(10) 0.0353(5) Uani 1 1 d .
C19 C 0.68390(12) 0.0559(3) 0.38440(10) 0.0378(5) Uani 1 1 d .
C20 C 0.70958(12) 0.1955(3) 0.33457(10) 0.0364(5) Uani 1 1 d .
C21 C 0.66799(18) 0.1383(4) 0.44826(12) 0.0716(9) Uani 1 1 d .
H21A H 0.6305 0.2318 0.4427 0.107 Uiso 1 1 calc R
H21B H 0.7133 0.1904 0.4669 0.107 Uiso 1 1 calc R
H21C H 0.6501 0.0448 0.4755 0.107 Uiso 1 1 calc R
C22 C 0.73516(16) -0.1097(4) 0.39413(14) 0.0643(8) Uani 1 1 d .
H22A H 0.7112 -0.1984 0.4197 0.096 Uiso 1 1 calc R
H22B H 0.7817 -0.0724 0.4150 0.096 Uiso 1 1 calc R
H22C H 0.7448 -0.1625 0.3539 0.096 Uiso 1 1 calc R
C23 C 0.69367(15) 0.3943(3) 0.35000(13) 0.0546(7) Uani 1 1 d .
H23A H 0.7041 0.4694 0.3143 0.082 Uiso 1 1 calc R
H23B H 0.7250 0.4314 0.3859 0.082 Uiso 1 1 calc R
H23C H 0.6419 0.4076 0.3595 0.082 Uiso 1 1 calc R
C24 C 0.79075(13) 0.1759(4) 0.31617(12) 0.0521(7) Uani 1 1 d .
H24A H 0.7994 0.0530 0.3026 0.078 Uiso 1 1 calc R
H24B H 0.8240 0.2037 0.3520 0.078 Uiso 1 1 calc R
H24C H 0.8000 0.2587 0.2823 0.078 Uiso 1 1 calc R
C25 C 0.38945(12) 0.8482(3) -0.02309(10) 0.0340(5) Uani 1 1 d .
C26 C 0.39046(12) 1.1536(3) -0.02975(10) 0.0333(5) Uani 1 1 d .

loop_
_atom_site_aniso_label
_atom_site_aniso_U_11
_atom_site_aniso_U_22
_atom_site_aniso_U_33
_atom_site_aniso_U_23
_atom_site_aniso_U_13
_atom_site_aniso_U_12
Zn1 0.0429(2) 0.02478(19) 0.02910(19) 0.00081(15) 0.00386(15) 0.00034(16)
O1 0.0415(10) 0.0817(13) 0.0427(10) 0.0021(9) -0.0011(8) 0.0165(9)
O2 0.0373(10) 0.1101(17) 0.0462(10) 0.0146(10) 0.0019(8) 0.0216(10)
O3 0.0601(12) 0.0824(14) 0.0395(10) 0.0178(9) -0.0029(8) -0.0259(10)
O4 0.0736(14) 0.1133(19) 0.0689(13) 0.0428(13) -0.0063(11) -0.0449(14)
N1 0.0376(11) 0.0338(11) 0.0299(9) -0.0006(8) 0.0033(8) 0.0006(8)
N2 0.0316(11) 0.0501(12) 0.0308(10) -0.0015(9) 0.0004(8) 0.0023(9)
N3 0.0314(10) 0.0586(13) 0.0307(10) 0.0031(9) 0.0022(8) 0.0032(9)
N4 0.0418(14) 0.0674(16) 0.0715(17) -0.0162(13) -0.0124(12) 0.0014(12)
N5 0.0351(11) 0.0410(11) 0.0335(10) 0.0000(8) -0.0001(8) -0.0046(9)
N6 0.0417(11) 0.0528(13) 0.0412(11) 0.0099(10) 0.0008(9) -0.0103(10)
N7 0.0525(13) 0.0326(12) 0.0489(12) 0.0010(9) 0.0010(10) 0.0037(10)
N8 0.0363(12) 0.0299(11) 0.0996(18) 0.0070(12) -0.0066(11) 0.0012(10)
N9 0.0523(13) 0.0322(12) 0.0425(11) -0.0027(9) 0.0033(9) -0.0045(10)
C1 0.0320(12) 0.0471(15) 0.0360(12) 0.0021(11) 0.0032(10) -0.0034(11)
C2 0.0343(13) 0.0526(16) 0.0303(12) 0.0004(10) -0.0021(9) 0.0003(11)
C3 0.0335(12) 0.0355(12) 0.0297(11) -0.0004(9) 0.0029(9) 0.0015(10)
C4 0.0305(13) 0.0557(15) 0.0348(13) -0.0022(11) 0.0018(10) -0.0020(11)
C5 0.0374(14) 0.0515(15) 0.0311(12) -0.0011(10) -0.0031(10) 0.0007(11)
C6 0.0333(13) 0.0417(13) 0.0299(12) 0.0002(10) 0.0016(10) 0.0011(10)
C7 0.0368(14) 0.0641(16) 0.0298(12) 0.0006(11) 0.0052(10) -0.0034(12)
C8 0.0405(14) 0.0667(17) 0.0270(12) -0.0020(11) 0.0039(10) -0.0075(13)
C9 0.067(2) 0.090(2) 0.0569(17) 0.0138(16) -0.0055(15) -0.0343(18)
C10 0.0570(19) 0.112(3) 0.0534(17) -0.0139(17) 0.0160(14) 0.0178(18)
C11 0.0603(19) 0.114(3) 0.0437(16) 0.0262(17) -0.0009(14) 0.0000(18)
C12 0.0638(19) 0.106(3) 0.0581(18) -0.0345(18) 0.0156(15) -0.0308(19)
C13 0.0517(17) 0.071(2) 0.0495(15) -0.0167(14) -0.0105(13) 0.0068(14)
C14 0.0399(14) 0.0544(16) 0.0474(14) -0.0104(13) -0.0015(11) 0.0005(12)
C15 0.0330(12) 0.0329(12) 0.0476(13) -0.0045(11) -0.0027(10) -0.0014(10)
C16 0.0402(15) 0.0534(16) 0.0535(15) -0.0026(12) 0.0003(12) -0.0098(12)
C17 0.0386(16) 0.0611(19) 0.082(2) -0.0066(16) 0.0008(15) -0.0097(14)
C18 0.0307(12) 0.0363(14) 0.0388(13) -0.0007(10) 0.0022(10) -0.0036(10)
C19 0.0375(13) 0.0420(14) 0.0336(12) -0.0023(10) -0.0001(10) 0.0000(11)
C20 0.0335(13) 0.0397(13) 0.0356(12) -0.0035(10) -0.0018(10) -0.0019(10)
C21 0.101(2) 0.073(2) 0.0419(16) -0.0112(14) 0.0173(16) -0.0105(18)
C22 0.0631(19) 0.0589(19) 0.0704(19) 0.0166(15) -0.0027(15) 0.0135(15)
C23 0.0592(17) 0.0404(15) 0.0633(17) -0.0063(13) -0.0057(14) -0.0024(13)
C24 0.0346(14) 0.0688(19) 0.0527(15) -0.0032(13) 0.0002(12) -0.0052(13)
C25 0.0327(13) 0.0319(13) 0.0374(12) -0.0004(10) 0.0016(10) -0.0043(11)
C26 0.0365(13) 0.0297(13) 0.0336(12) -0.0008(10) 0.0008(10) 0.0034(11)

loop_
_atom_type_symbol
_atom_type_description
_atom_type_scat_dispersion_real
_atom_type_scat_dispersion_imag
_atom_type_scat_source
C C 0.0033 0.0016 'International Tables Vol C Tables 4.2.6.8 and 6.1.1.4'
H H 0.0000 0.0000 'International Tables Vol C Tables 4.2.6.8 and 6.1.1.4'
N N 0.0061 0.0033 'International Tables Vol C Tables 4.2.6.8 and 6.1.1.4'
O O 0.0106 0.0060 'International Tables Vol C Tables 4.2.6.8 and 6.1.1.4'
Zn Zn 0.2839 1.4301 'International Tables Vol C Tables 4.2.6.8 and 6.1.1.4'

loop_
_geom_angle_atom_site_label_1
_geom_angle_atom_site_label_2
_geom_angle_atom_site_label_3
_geom_angle
_geom_angle_site_symmetry_1
_geom_angle_site_symmetry_3
N7 Zn1 N7 180.00(14) . 3_665
N7 Zn1 N1 89.93(7) . .
N7 Zn1 N1 90.07(7) 3_665 .
N7 Zn1 N1 90.07(7) . 3_665
N7 Zn1 N1 89.93(7) 3_665 3_665
N1 Zn1 N1 180.00(9) . 3_665
N7 Zn1 N9 90.25(7) . 3_675
N7 Zn1 N9 89.75(7) 3_665 3_675
N1 Zn1 N9 91.12(7) . 3_675
N1 Zn1 N9 88.88(7) 3_665 3_675
N7 Zn1 N9 89.75(7) . 1_545
N7 Zn1 N9 90.25(7) 3_665 1_545
N1 Zn1 N9 88.88(7) . 1_545
N1 Zn1 N9 91.12(7) 3_665 1_545
N9 Zn1 N9 180.00(13) 3_675 1_545
C1 N1 C5 116.70(18) . .
C1 N1 Zn1 121.70(14) . .
C5 N1 Zn1 121.59(14) . .
O1 N2 C6 127.07(18) . .
O1 N2 C8 120.64(17) . .
C6 N2 C8 111.92(18) . .
O2 N3 C6 126.44(18) . .
O2 N3 C7 121.79(17) . .
C6 N3 C7 111.67(18) . .
C13 N4 C17 116.0(2) . .
O3 N5 C18 126.02(19) . .
O3 N5 C20 120.26(17) . .
C18 N5 C20 113.35(18) . .
O4 N6 C18 126.2(2) . .
O4 N6 C19 120.13(19) . .
C18 N6 C19 113.47(18) . .
C25 N7 Zn1 161.09(19) . .
C26 N8 C25 119.2(2) . .
C26 N9 Zn1 155.95(19) . 1_565
N1 C1 C2 123.8(2) . .
N1 C1 H1 118.1 . .
C2 C1 H1 118.1 . .
C1 C2 C3 119.2(2) . .
C1 C2 H2 120.4 . .
C3 C2 H2 120.4 . .
C2 C3 C4 117.22(19) . .
C2 C3 C6 121.9(2) . .
C4 C3 C6 120.91(19) . .
C5 C4 C3 119.2(2) . .
C5 C4 H4 120.4 . .
C3 C4 H4 120.4 . .
N1 C5 C4 123.9(2) . .
N1 C5 H5 118.1 . .
C4 C5 H5 118.1 . .
N2 C6 N3 108.54(18) . .
N2 C6 C3 125.93(19) . .
N3 C6 C3 125.51(19) . .
N3 C7 C10 110.1(2) . .
N3 C7 C9 105.6(2) . .
C10 C7 C9 109.1(2) . .
N3 C7 C8 100.77(16) . .
C10 C7 C8 116.8(2) . .
C9 C7 C8 113.6(2) . .
N2 C8 C11 109.8(2) . .
N2 C8 C7 101.42(17) . .
C11 C8 C7 116.6(2) . .
N2 C8 C12 104.97(19) . .
C11 C8 C12 109.9(2) . .
C7 C8 C12 113.1(2) . .
C7 C9 H9A 109.5 . .
C7 C9 H9B 109.5 . .
H9A C9 H9B 109.5 . .
C7 C9 H9C 109.5 . .
H9A C9 H9C 109.5 . .
H9B C9 H9C 109.5 . .
C7 C10 H10A 109.5 . .
C7 C10 H10B 109.5 . .
H10A C10 H10B 109.5 . .
C7 C10 H10C 109.5 . .
H10A C10 H10C 109.5 . .
H10B C10 H10C 109.5 . .
C8 C11 H11A 109.5 . .
C8 C11 H11B 109.5 . .
H11A C11 H11B 109.5 . .
C8 C11 H11C 109.5 . .
H11A C11 H11C 109.5 . .
H11B C11 H11C 109.5 . .
C8 C12 H12A 109.5 . .
C8 C12 H12B 109.5 . .
H12A C12 H12B 109.5 . .
C8 C12 H12C 109.5 . .
H12A C12 H12C 109.5 . .
H12B C12 H12C 109.5 . .
N4 C13 C14 124.4(3) . .
N4 C13 H13 117.8 . .
C14 C13 H13 117.8 . .
C15 C14 C13 118.8(2) . .
C15 C14 H14 120.6 . .
C13 C14 H14 120.6 . .
C14 C15 C16 117.2(2) . .
C14 C15 C18 122.0(2) . .
C16 C15 C18 120.7(2) . .
C17 C16 C15 119.3(2) . .
C17 C16 H16 120.4 . .
C15 C16 H16 120.4 . .
N4 C17 C16 124.2(3) . .
N4 C17 H17 117.9 . .
C16 C17 H17 117.9 . .
N5 C18 N6 108.02(19) . .
N5 C18 C15 125.3(2) . .
N6 C18 C15 126.6(2) . .
N6 C19 C21 108.5(2) . .
N6 C19 C22 106.8(2) . .
C21 C19 C22 109.4(2) . .
N6 C19 C20 101.85(17) . .
C21 C19 C20 114.6(2) . .
C22 C19 C20 114.80(19) . .
N5 C20 C23 106.61(19) . .
N5 C20 C24 108.71(18) . .
C23 C20 C24 109.5(2) . .
N5 C20 C19 101.05(16) . .
C23 C20 C19 114.77(19) . .
C24 C20 C19 115.32(19) . .
C19 C21 H21A 109.5 . .
C19 C21 H21B 109.5 . .
H21A C21 H21B 109.5 . .
C19 C21 H21C 109.5 . .
H21A C21 H21C 109.5 . .
H21B C21 H21C 109.5 . .
C19 C22 H22A 109.5 . .
C19 C22 H22B 109.5 . .
H22A C22 H22B 109.5 . .
C19 C22 H22C 109.5 . .
H22A C22 H22C 109.5 . .
H22B C22 H22C 109.5 . .
C20 C23 H23A 109.5 . .
C20 C23 H23B 109.5 . .
H23A C23 H23B 109.5 . .
C20 C23 H23C 109.5 . .
H23A C23 H23C 109.5 . .
H23B C23 H23C 109.5 . .
C20 C24 H24A 109.5 . .
C20 C24 H24B 109.5 . .
H24A C24 H24B 109.5 . .
C20 C24 H24C 109.5 . .
H24A C24 H24C 109.5 . .
H24B C24 H24C 109.5 . .
N7 C25 N8 175.3(3) . .
N9 C26 N8 174.4(3) . .

loop_
_geom_bond_atom_site_label_1
_geom_bond_atom_site_label_2
_geom_bond_distance
_geom_bond_site_symmetry_2
Zn1 N7 2.141(2) .
Zn1 N7 2.141(2) 3_665
Zn1 N1 2.1609(17) .
Zn1 N1 2.1609(17) 3_665
Zn1 N9 2.167(2) 3_675
Zn1 N9 2.167(2) 1_545
O1 N2 1.272(2) .
O2 N3 1.272(2) .
O3 N5 1.278(2) .
O4 N6 1.276(2) .
N1 C1 1.332(3) .
N1 C5 1.336(3) .
N2 C6 1.342(3) .
N2 C8 1.500(3) .
N3 C6 1.354(3) .
N3 C7 1.501(3) .
N4 C13 1.327(3) .
N4 C17 1.332(4) .
N5 C18 1.345(3) .
N5 C20 1.502(3) .
N6 C18 1.347(3) .
N6 C19 1.490(3) .
N7 C25 1.145(3) .
N8 C26 1.299(3) .
N8 C25 1.300(3) .
N9 C26 1.143(3) .
N9 Zn1 2.167(2) 1_565
C1 C2 1.376(3) .
C1 H1 0.9300 .
C2 C3 1.392(3) .
C2 H2 0.9300 .
C3 C4 1.392(3) .
C3 C6 1.458(3) .
C4 C5 1.372(3) .
C4 H4 0.9300 .
C5 H5 0.9300 .
C7 C10 1.513(4) .
C7 C9 1.532(4) .
C7 C8 1.536(3) .
C8 C11 1.511(4) .
C8 C12 1.536(4) .
C9 H9A 0.9600 .
C9 H9B 0.9600 .
C9 H9C 0.9600 .
C10 H10A 0.9600 .
C10 H10B 0.9600 .
C10 H10C 0.9600 .
C11 H11A 0.9600 .
C11 H11B 0.9600 .
C11 H11C 0.9600 .
C12 H12A 0.9600 .
C12 H12B 0.9600 .
C12 H12C 0.9600 .
C13 C14 1.386(3) .
C13 H13 0.9300 .
C14 C15 1.385(3) .
C14 H14 0.9300 .
C15 C16 1.387(3) .
C15 C18 1.459(3) .
C16 C17 1.376(3) .
C16 H16 0.9300 .
C17 H17 0.9300 .
C19 C21 1.521(3) .
C19 C22 1.527(3) .
C19 C20 1.555(3) .
C20 C23 1.523(3) .
C20 C24 1.524(3) .
C21 H21A 0.9600 .
C21 H21B 0.9600 .
C21 H21C 0.9600 .
C22 H22A 0.9600 .
C22 H22B 0.9600 .
C22 H22C 0.9600 .
C23 H23A 0.9600 .
C23 H23B 0.9600 .
C23 H23C 0.9600 .
C24 H24A 0.9600 .
C24 H24B 0.9600 .
C24 H24C 0.9600 .

loop_
_geom_torsion_atom_site_label_1
_geom_torsion_atom_site_label_2
_geom_torsion_atom_site_label_3
_geom_torsion_atom_site_label_4
_geom_torsion
_geom_torsion_site_symmetry_1
N7 Zn1 N1 C1 -127.94(17) .
N7 Zn1 N1 C1 52.06(17) 3_665
N1 Zn1 N1 C1 -177(100) 3_665
N9 Zn1 N1 C1 -37.68(17) 3_675
N9 Zn1 N1 C1 142.32(17) 1_545
N7 Zn1 N1 C5 50.82(17) .
N7 Zn1 N1 C5 -129.18(17) 3_665
N1 Zn1 N1 C5 2(100) 3_665
N9 Zn1 N1 C5 141.07(17) 3_675
N9 Zn1 N1 C5 -38.93(17) 1_545
N7 Zn1 N7 C25 -138(100) 3_665
N1 Zn1 N7 C25 106.1(6) .
N1 Zn1 N7 C25 -73.9(6) 3_665
N9 Zn1 N7 C25 15.0(6) 3_675
N9 Zn1 N7 C25 -165.0(6) 1_545
C5 N1 C1 C2 -1.2(3) .
Zn1 N1 C1 C2 177.60(17) .
N1 C1 C2 C3 0.5(4) .
C1 C2 C3 C4 1.0(3) .
C1 C2 C3 C6 -178.0(2) .
C2 C3 C4 C5 -1.6(3) .
C6 C3 C4 C5 177.4(2) .
C1 N1 C5 C4 0.5(3) .
Zn1 N1 C5 C4 -178.31(18) .
C3 C4 C5 N1 0.9(4) .
O1 N2 C6 N3 -179.7(2) .
C8 N2 C6 N3 -6.7(3) .
O1 N2 C6 C3 -1.2(4) .
C8 N2 C6 C3 171.8(2) .
O2 N3 C6 N2 173.9(2) .
C7 N3 C6 N2 -9.8(3) .
O2 N3 C6 C3 -4.6(4) .
C7 N3 C6 C3 171.7(2) .
C2 C3 C6 N2 -23.7(4) .
C4 C3 C6 N2 157.3(2) .
C2 C3 C6 N3 154.5(2) .
C4 C3 C6 N3 -24.4(4) .
O2 N3 C7 C10 -38.6(3) .
C6 N3 C7 C10 144.9(2) .
O2 N3 C7 C9 79.1(3) .
C6 N3 C7 C9 -97.4(2) .
O2 N3 C7 C8 -162.5(2) .
C6 N3 C7 C8 21.0(3) .
O1 N2 C8 C11 -43.3(3) .
C6 N2 C8 C11 143.2(2) .
O1 N2 C8 C7 -167.2(2) .
C6 N2 C8 C7 19.3(3) .
O1 N2 C8 C12 74.9(3) .
C6 N2 C8 C12 -98.6(2) .
N3 C7 C8 N2 -22.3(2) .
C10 C7 C8 N2 -141.4(2) .
C9 C7 C8 N2 90.2(2) .
N3 C7 C8 C11 -141.5(2) .
C10 C7 C8 C11 99.3(3) .
C9 C7 C8 C11 -29.0(3) .
N3 C7 C8 C12 89.6(2) .
C10 C7 C8 C12 -29.6(3) .
C9 C7 C8 C12 -157.9(2) .
C17 N4 C13 C14 -0.3(4) .
N4 C13 C14 C15 0.0(4) .
C13 C14 C15 C16 0.7(4) .
C13 C14 C15 C18 -176.4(2) .
C14 C15 C16 C17 -1.0(4) .
C18 C15 C16 C17 176.0(2) .
C13 N4 C17 C16 -0.1(4) .
C15 C16 C17 N4 0.8(4) .
O3 N5 C18 N6 -179.5(2) .
C20 N5 C18 N6 -6.5(3) .
O3 N5 C18 C15 -2.6(4) .
C20 N5 C18 C15 170.4(2) .
O4 N6 C18 N5 -179.0(2) .
C19 N6 C18 N5 -4.1(3) .
O4 N6 C18 C15 4.2(4) .
C19 N6 C18 C15 179.1(2) .
C14 C15 C18 N5 24.4(4) .
C16 C15 C18 N5 -152.5(2) .
C14 C15 C18 N6 -159.3(2) .
C16 C15 C18 N6 23.8(4) .
O4 N6 C19 C21 -51.3(3) .
C18 N6 C19 C21 133.4(2) .
O4 N6 C19 C22 66.6(3) .
C18 N6 C19 C22 -108.7(2) .
O4 N6 C19 C20 -172.7(2) .
C18 N6 C19 C20 12.1(2) .
O3 N5 C20 C23 66.6(3) .
C18 N5 C20 C23 -106.8(2) .
O3 N5 C20 C24 -51.4(3) .
C18 N5 C20 C24 135.2(2) .
O3 N5 C20 C19 -173.18(19) .
C18 N5 C20 C19 13.4(2) .
N6 C19 C20 N5 -13.9(2) .
C21 C19 C20 N5 -130.9(2) .
C22 C19 C20 N5 101.1(2) .
N6 C19 C20 C23 100.3(2) .
C21 C19 C20 C23 -16.7(3) .
C22 C19 C20 C23 -144.7(2) .
N6 C19 C20 C24 -131.0(2) .
C21 C19 C20 C24 112.1(2) .
C22 C19 C20 C24 -15.9(3) .
Zn1 N7 C25 N8 167(3) .
C26 N8 C25 N7 -172(3) .
Zn1 N9 C26 N8 162(2) 1_565
C25 N8 C26 N9 168(2) .
